data_1528819
loop_
_publ_author_name
'Regan, K.A.'
'Ramirez, A.P.'
'Huang, Q.'
'Lee, M.'
'Cava, J.R.'

_publ_section_title
;
 Structure and magnetism of Na Ru2 O4 and Na2.7 Ru4 O9
;
_journal_name_full 'Journal of Solid State Chemistry'
_journal_page_first 195
_journal_page_last 204
_journal_volume 179
_journal_year 2006
_chemical_formula_sum 'Na O4 Ru2'
_chemical_name_systematic 'Na Ru2 O4'
_space_group_IT_number 62
_symmetry_space_group_name_Hall '-P 2ac 2n'
_symmetry_space_group_name_H-M 'P n m a'
_cell_angle_alpha 90
_cell_angle_beta 90
_cell_angle_gamma 90
_cell_formula_units_Z 4
_cell_length_a 9.2737
_cell_length_b 2.8215
_cell_length_c 11.1701
_cell_volume 292.274
_citation_journal_id_ASTM JSSCBI
_cod_data_source_file Regan_JSSCBI_2006_1110.cif
_cod_data_source_block Na1O4Ru2
_cod_original_formula_sum 'Na1 O4 Ru2'
_cod_database_code 1528819

loop_
_symmetry_equiv_pos_as_xyz
x,y,z
-x+1/2,-y,z+1/2
x+1/2,-y+1/2,-z+1/2
-x,y+1/2,-z
-x,-y,-z
x-1/2,y,-z-1/2
-x-1/2,y-1/2,z-1/2
x,-y-1/2,z

loop_
_atom_site_label
_atom_site_type_symbol
_atom_site_fract_x
_atom_site_fract_y
_atom_site_fract_z
_atom_site_occupancy
_atom_site_U_iso_or_equiv
O4 O-2 0.087 0.25 0.9347 1 0.0
Na1 Na+1 0.2399 0.25 0.3397 1 0.0
Ru2 Ru+3 0.848 0.25 0.6036 1 0.0
O1 O-2 0.2946 0.25 0.6594 1 0.0
O3 O-2 0.473 0.25 0.2181 1 0.0
O2 O-2 0.3847 0.25 0.9751 1 0.0
Ru1 Ru+3 0.603 0.25 0.1152 1 0.0
